data_7708752
loop_
_publ_author_name
'Nadurata, Vincent L.'
'Hay, Moya A.'
'Janetzki, Jett T.'
'Gransbury, Gemma K.'
'Boskovic, Colette'

_publ_section_title
;
 Rich redox-activity and solvatochromism in a family of heteroleptic
 cobalt complexes
;
_journal_name_full 'Dalton Transactions'
_journal_paper_doi 10.1039/D1DT03327A
_journal_year 2021
_chemical_formula_moiety 'C34 H28 Cl2 Co N2 O4, H2 O'
_chemical_formula_sum 'C34 H30 Cl2 Co N2 O5'
_chemical_formula_weight 676.43
_space_group_crystal_system monoclinic
_space_group_IT_number 14
_space_group_name_Hall '-P 2yn'
_space_group_name_H-M_alt 'P 1 21/n 1'
_atom_sites_solution_hydrogens mixed
_atom_sites_solution_primary dual
_audit_creation_date 2021-08-13
_audit_creation_method
;
Olex2 1.3
(compiled 2020.11.12 svn.r5f609507 for OlexSys, GUI svn.r6272)
;
_audit_update_record
;
2021-09-29 deposited with the CCDC.	2021-10-29 downloaded from the CCDC.
;
_cell_angle_alpha 90
_cell_angle_beta 107.2720(10)
_cell_angle_gamma 90
_cell_formula_units_Z 4
_cell_length_a 13.19180(10)
_cell_length_b 19.02700(10)
_cell_length_c 13.23210(10)
_cell_measurement_reflns_used 23299
_cell_measurement_temperature 100.00(10)
_cell_measurement_theta_max 76.5220
_cell_measurement_theta_min 4.2120
_cell_volume 3171.49(4)
_computing_cell_refinement 'CrysAlisPro 1.171.40.67a (Rigaku OD, 2019)'
_computing_data_collection 'CrysAlisPro 1.171.40.67a (Rigaku OD, 2019)'
_computing_data_reduction 'CrysAlisPro 1.171.40.67a (Rigaku OD, 2019)'
_computing_molecular_graphics 'Olex2 1.3 (Dolomanov et al., 2009)'
_computing_publication_material 'Olex2 1.3 (Dolomanov et al., 2009)'
_computing_structure_refinement 'SHELXL 2018/3 (Sheldrick, 2015)'
_computing_structure_solution 'SHELXT 2018/2 (Sheldrick, 2018)'
_diffrn_ambient_temperature 100
_diffrn_detector_area_resol_mean 10.0000
_diffrn_detector_type HyPix
_diffrn_measured_fraction_theta_full 1.000
_diffrn_measured_fraction_theta_max 0.985
_diffrn_measurement_details
;
List of Runs (angles in degrees, time in seconds):

  # Type    Start    End  Width  t~exp~   \w     \q     \k     \f   Frames
#--------------------------------------------------------------------------
  1  \w    -62.00  25.00   0.50    0.38    --  -47.57  55.00 -64.00  174
  2  \w   -119.00 -34.00   0.50    0.38    --  -47.57 -55.00 152.00  170
  3  \w     -1.00  58.00   0.50    0.38    --   47.57 -55.00 152.00  118
  4  \w     83.00 109.00   0.50    0.38    --   47.57  55.00 -64.00   52
  5  \w   -158.00 -77.00   0.50    1.53    --  -86.25 -55.00 152.00  162
  6  \w    -41.00 -15.00   0.50    1.53    --  -86.25  55.00 -64.00   52
  7  \w     92.00 177.00   0.50    1.53    --  105.86  55.00 -64.00  170
  8  \w     34.00  59.00   0.50    1.53    --  105.86 -55.00 152.00   50
  9  \w   -118.00 -91.00   0.50    0.38    --  -47.57-125.00  90.00   54
 10  \w    -61.00  20.00   0.50    0.38    --  -47.57  57.00-150.00  162
 11  \w   -117.00 -82.00   0.50    0.38    --  -47.57-125.00 -90.00   70
 12  \w   -117.00 -82.00   0.50    0.38    --  -47.57-125.00 120.00   70
 13  \w     49.00  95.00   0.50    0.38    --   47.57-125.00   0.00   92
 14  \w    -37.00 -12.00   0.50    1.53    --  -86.25  30.00 150.00   50
 15  \w   -151.00-125.00   0.50    1.53    --  -86.25 -30.00-120.00   52
 16  \w    -37.00 -12.00   0.50    1.53    --  -86.25  30.00-150.00   50
 17  \w    -37.00 -11.00   0.50    1.53    --  -86.25  30.00  60.00   52
 18  \w    -45.00 -13.00   0.50    1.53    --  -86.25  61.00  90.00   64
 19  \w    103.00 158.00   0.50    1.53    --  105.86  45.00-150.00  110
 20  \w     34.00 101.00   0.50    1.53    --  105.86 -77.00 120.00  134
 21  \w     33.00  63.00   0.50    1.53    --  105.86 -94.00 -60.00   60
 22  \w     35.00  64.00   0.50    1.53    --  105.86 -94.00 -30.00   58
 23  \w     34.00 105.00   0.50    1.53    --  105.86 -94.00  30.00  142
 24  \w     35.00 105.00   0.50    1.53    --  105.86 -94.00  60.00  140
 25  \w     41.00 174.00   0.50    1.53    --  105.86   0.00  90.00  266
 26  \w     82.00 112.00   0.50    1.53    --  105.86-125.00 -60.00   60
 27  \w     33.00 104.00   0.50    1.53    --  105.86 -94.00 -90.00  142
 28  \w     55.00 122.00   0.50    1.53    --  105.86-139.00 -62.47  134
 29  \w     92.00 118.00   0.50    1.53    --  105.86  15.00 150.00   52
 30  \w    141.00 178.00   0.50    1.53    --  105.86  15.00 150.00   74
 31  \w     38.00  83.00   0.50    1.53    --  105.86 -77.00  60.00   90
 32  \w     35.00  90.00   0.50    1.53    --  105.86 -94.00 120.00  110
 33  \w     49.00  94.00   0.50    1.53    --  105.86 -77.00-180.00   90
 34  \w    113.00 177.00   0.50    1.53    --  105.86  30.00-120.00  128
 35  \w     95.00 124.00   0.50    1.53    --  105.86-142.00-152.71   58
 36  \w     67.00  93.00   0.50    1.53    --  105.86 -94.00 -30.00   52
 37  \w     81.00 106.00   0.50    1.53    --  105.86 -94.00 -60.00   50
 38  \w     68.00 105.00   0.50    1.53    --  105.86 -94.00   0.00   74
 39  \w     35.00  64.00   0.50    1.53    --  105.86 -61.00 -30.00   58
 40  \w     38.00  71.00   0.50    1.53    --  105.86 -61.00 -60.00   66
;
_diffrn_measurement_device 'four-circle diffractometer'
_diffrn_measurement_device_type 'XtaLAB Synergy, Dualflex, HyPix'
_diffrn_measurement_method '\w scans'
_diffrn_radiation_type CuK\a
_diffrn_radiation_wavelength 1.54184
_diffrn_reflns_av_R_equivalents 0.0343
_diffrn_reflns_av_unetI/netI 0.0213
_diffrn_reflns_Laue_measured_fraction_full 1.000
_diffrn_reflns_Laue_measured_fraction_max 0.985
_diffrn_reflns_limit_h_max 16
_diffrn_reflns_limit_h_min -16
_diffrn_reflns_limit_k_max 23
_diffrn_reflns_limit_k_min -18
_diffrn_reflns_limit_l_max 16
_diffrn_reflns_limit_l_min -16
_diffrn_reflns_number 43278
_diffrn_reflns_point_group_measured_fraction_full 1.000
_diffrn_reflns_point_group_measured_fraction_max 0.985
_diffrn_reflns_theta_full 67.684
_diffrn_reflns_theta_max 76.679
_diffrn_reflns_theta_min 4.155
_exptl_absorpt_coefficient_mu 6.158
_exptl_absorpt_correction_T_max 1.000
_exptl_absorpt_correction_T_min 0.664
_exptl_absorpt_correction_type gaussian
_exptl_absorpt_process_details
;
CrysAlisPro 1.171.40.67a (Rigaku Oxford Diffraction, 2019)
Numerical absorption correction based on gaussian integration over
			a multifaceted crystal model
Empirical absorption correction using spherical harmonics,
 implemented in SCALE3 ABSPACK scaling algorithm.
;
_exptl_crystal_colour 'metallic dark red'
_exptl_crystal_colour_lustre metallic
_exptl_crystal_colour_modifier dark
_exptl_crystal_colour_primary red
_exptl_crystal_density_diffrn 1.417
_exptl_crystal_description prism
_exptl_crystal_F_000 1396
_exptl_crystal_size_max 0.151
_exptl_crystal_size_mid 0.109
_exptl_crystal_size_min 0.085
_refine_diff_density_max 0.421
_refine_diff_density_min -0.362
_refine_diff_density_rms 0.046
_refine_ls_extinction_method none
_refine_ls_goodness_of_fit_ref 1.062
_refine_ls_hydrogen_treatment constr
_refine_ls_matrix_type full
_refine_ls_number_parameters 471
_refine_ls_number_reflns 6576
_refine_ls_number_restraints 436
_refine_ls_restrained_S_all 1.029
_refine_ls_R_factor_all 0.0346
_refine_ls_R_factor_gt 0.0319
_refine_ls_shift/su_max 0.001
_refine_ls_shift/su_mean 0.000
_refine_ls_structure_factor_coef Fsqd
_refine_ls_weighting_details 'w=1/[\s^2^(Fo^2^)+(0.0426P)^2^+1.4617P] where P=(Fo^2^+2Fc^2^)/3'
_refine_ls_weighting_scheme calc
_refine_ls_wR_factor_gt 0.0831
_refine_ls_wR_factor_ref 0.0849
_reflns_Friedel_coverage 0.000
_reflns_number_gt 6133
_reflns_number_total 6576
_reflns_threshold_expression 'I > 2\s(I)'
_cod_data_source_file d1dt03327a2.cif
_cod_data_source_block Compound2H2O
_cod_database_code 7708752
_shelx_shelxl_version_number 2018/3
_shelx_space_group_comment
;
The symmetry employed for this shelxl refinement is uniquely defined
by the following loop, which should always be used as a source of
symmetry information in preference to the above space-group names.
They are only intended as comments.
;
_olex2_refinement_description
;
1. Fixed Uiso
 At 1.2 times of:
  All C(H) groups
 At 1.5 times of:
  All C(H,H,H) groups, All O(H,H) groups
2. Rigid body (RIGU) restrains
 All non-hydrogen atoms
 with sigma for 1-2 distances of 0.004 and sigma for 1-3 distances of 0.004
3. Others
 Sof(Cl1)=Sof(C18)=Sof(H18)=Sof(C14)=Sof(H14)=Sof(C15)=Sof(H15)=Sof(C16)=
 Sof(C17)=Sof(H17)=1-FVAR(1)
 Sof(Cl1B)=Sof(C17B)=Sof(H17B)=Sof(C16B)=Sof(C15B)=Sof(H15B)=Sof(C14B)=
 Sof(H14B)=Sof(C18B)=Sof(H18B)=FVAR(1)
 Sof(O1)=Sof(H1A)=Sof(H1B)=1-FVAR(2)
 Sof(O2)=Sof(H2A)=Sof(H2B)=FVAR(2)
 Sof(C23)=Sof(H23G)=Sof(H23H)=Sof(H23I)=1-FVAR(3)
 Sof(C23A)=Sof(H23D)=Sof(H23E)=Sof(H23F)=FVAR(3)
4.a Free rotating group:
 O1(H1A,H1B), O2(H2A,H2B)
4.b Aromatic/amide H refined with riding coordinates:
 C5(H5), C21B(H21B), C6(H6), C15A(H15A), C18A(H18A), C14A(H14A), C17A(H17A),
 C8(H8), C21A(H21A), C4(H4), C10(H10), C9(H9), C17B(H17B), C15B(H15B),
 C14B(H14B), C18B(H18B), C18(H18), C14(H14), C15(H15), C17(H17)
4.c Fitted hexagon refined as free rotating group:
 C18(C13B,C14,C15,C16,C17)
4.d Idealised Me refined as rotating group:
 C19B(H19A,H19B,H19C), C23B(H23A,H23B,H23C), C19A(H19D,H19E,H19F), C23A(H23D,
 H23E,H23F), C23(H23G,H23H,H23I)
;
_olex2_submission_special_instructions 'No special instructions were received'
_oxdiff_exptl_absorpt_empirical_details
;
Empirical correction (ABSPACK) includes:
- Absorption correction using spherical harmonics
- Frame scaling
;

loop_
_space_group_symop_operation_xyz
'x, y, z'
'-x+1/2, y+1/2, -z+1/2'
'-x, -y, -z'
'x-1/2, -y-1/2, z-1/2'

loop_
_atom_site_label
_atom_site_type_symbol
_atom_site_fract_x
_atom_site_fract_y
_atom_site_fract_z
_atom_site_U_iso_or_equiv
_atom_site_adp_type
_atom_site_occupancy
_atom_site_site_symmetry_order
_atom_site_calc_flag
_atom_site_refinement_flags_posn
_atom_site_refinement_flags_adp
_atom_site_refinement_flags_occupancy
_atom_site_disorder_assembly
_atom_site_disorder_group
Co01 Co 0.71794(2) 0.67091(2) 0.81183(2) 0.02069(8) Uani 1 1 d . . . . .
Cl1A Cl 0.21609(3) 0.83359(2) 0.81133(3) 0.03306(11) Uani 1 1 d . . . . .
O2A O 0.69703(10) 0.58072(6) 0.89139(10) 0.0315(3) Uani 1 1 d . . . . .
O2B O 0.74634(8) 0.75132(6) 0.72044(9) 0.0238(2) Uani 1 1 d . . . . .
O1A O 0.67157(9) 0.72802(6) 0.91967(9) 0.0247(2) Uani 1 1 d . . . . .
O1B O 0.87739(9) 0.67056(6) 0.89464(9) 0.0254(2) Uani 1 1 d . . . . .
N1 N 0.55731(11) 0.67407(6) 0.70688(11) 0.0220(3) Uani 1 1 d . . . . .
N2 N 0.72696(10) 0.60667(7) 0.67700(10) 0.0205(3) Uani 1 1 d . . . . .
C19B C 1.06269(14) 0.68845(12) 0.93619(16) 0.0381(4) Uani 1 1 d . . . . .
H19A H 1.070802 0.702511 1.009421 0.057 Uiso 1 1 calc R U . . .
H19B H 1.112448 0.715215 0.908958 0.057 Uiso 1 1 calc R U . . .
H19C H 1.077650 0.638126 0.933902 0.057 Uiso 1 1 calc R U . . .
C23B C 0.83662(15) 0.81704(10) 0.62263(14) 0.0322(4) Uani 1 1 d . . . . .
H23A H 0.829395 0.788328 0.559387 0.048 Uiso 1 1 calc R U . . .
H23B H 0.903364 0.843419 0.639532 0.048 Uiso 1 1 calc R U . . .
H23C H 0.776931 0.849933 0.609322 0.048 Uiso 1 1 calc R U . . .
C5 C 0.58348(14) 0.50405(9) 0.33868(13) 0.0269(3) Uani 1 1 d . . . . .
H5 H 0.614539 0.474477 0.298148 0.032 Uiso 1 1 calc R U . . .
C21B C 0.93511(13) 0.74955(9) 0.78402(13) 0.0275(3) Uani 1 1 d . . . . .
H21B H 0.996809 0.769188 0.772182 0.033 Uiso 1 1 calc R U . . .
C6 C 0.47734(14) 0.52020(9) 0.29959(13) 0.0275(3) Uani 1 1 d . . . . .
H6 H 0.436627 0.501856 0.233159 0.033 Uiso 1 1 calc R U . . .
C15A C 0.33521(13) 0.71784(9) 0.81295(13) 0.0277(3) Uani 1 1 d . . . . .
H15A H 0.294960 0.696584 0.853497 0.033 Uiso 1 1 calc R U . . .
C18A C 0.45079(16) 0.78030(10) 0.69279(17) 0.0371(4) Uani 1 1 d . . . . .
H18A H 0.490747 0.801718 0.652097 0.045 Uiso 1 1 calc R U . . .
C22A C 0.66361(18) 0.57807(10) 0.97178(14) 0.0405(5) Uani 1 1 d . . . . .
C2 C 0.63999(12) 0.60576(8) 0.60068(12) 0.0199(3) Uani 1 1 d . . . . .
C22B C 0.83686(13) 0.76985(8) 0.71470(13) 0.0242(3) Uani 1 1 d . . . . .
C12 C 0.49383(12) 0.59020(8) 0.45456(12) 0.0214(3) Uani 1 1 d . . . . .
C14A C 0.41540(13) 0.68059(9) 0.78850(13) 0.0256(3) Uani 1 1 d . . . . .
H14A H 0.431402 0.633918 0.813685 0.031 Uiso 1 1 calc R U . . .
C1 C 0.54523(12) 0.64336(8) 0.61794(12) 0.0214(3) Uani 1 1 d . . . . .
C20A C 0.63473(13) 0.70571(9) 0.99133(13) 0.0271(3) Uani 1 1 d . . . . .
C7 C 0.42855(13) 0.56414(8) 0.35816(12) 0.0240(3) Uani 1 1 d . . . . .
C16A C 0.31480(13) 0.78599(9) 0.77765(13) 0.0265(3) Uani 1 1 d . . . . .
C3 C 0.60305(12) 0.57313(8) 0.49522(12) 0.0201(3) Uani 1 1 d . . . . .
C20B C 0.95049(13) 0.70311(9) 0.86884(13) 0.0266(3) Uani 1 1 d . . . . .
C11 C 0.45524(12) 0.63291(8) 0.52246(13) 0.0224(3) Uani 1 1 d . . . . .
C17A C 0.37103(16) 0.81794(10) 0.71764(17) 0.0373(4) Uani 1 1 d . . . . .
H17A H 0.355549 0.864900 0.693640 0.045 Uiso 1 1 calc R U . . .
C8 C 0.31975(13) 0.58388(9) 0.33030(13) 0.0286(4) Uani 1 1 d . . . . .
H8 H 0.271994 0.567261 0.265993 0.034 Uiso 1 1 calc R U . . .
C19A C 0.59091(16) 0.76113(11) 1.04834(15) 0.0381(4) Uani 1 1 d . . . . .
H19D H 0.642295 0.799534 1.070033 0.057 Uiso 1 1 calc R U . . .
H19E H 0.577704 0.740408 1.111061 0.057 Uiso 1 1 calc R U . . .
H19F H 0.524248 0.779451 1.000975 0.057 Uiso 1 1 calc R U . . .
C13A C 0.47206(12) 0.71160(8) 0.72731(13) 0.0230(3) Uani 1 1 d . . . . .
C21A C 0.63030(19) 0.63498(11) 1.01942(15) 0.0422(5) Uani 1 1 d . . . . .
H21A H 0.601991 0.625125 1.076058 0.051 Uiso 1 1 calc R U . . .
C4 C 0.64814(13) 0.52985(8) 0.43704(12) 0.0227(3) Uani 1 1 d . . . . .
H4 H 0.721130 0.517566 0.462401 0.027 Uiso 1 1 calc R U . . .
C10 C 0.34971(13) 0.65237(9) 0.49238(14) 0.0271(3) Uani 1 1 d . . . . .
H10 H 0.322716 0.682261 0.535834 0.032 Uiso 1 1 calc R U . . .
C9 C 0.28292(13) 0.62666(9) 0.39524(14) 0.0293(4) Uani 1 1 d . . . . .
H9 H 0.210007 0.639417 0.374116 0.035 Uiso 1 1 calc R U . . .
Cl1B Cl 1.1524(2) 0.5278(8) 0.6542(8) 0.062(2) Uani 0.46(2) 1 d . . P A 1
C17B C 0.9582(7) 0.5881(8) 0.5771(9) 0.0263(19) Uani 0.46(2) 1 d . . P A 1
H17B H 0.982904 0.604483 0.520835 0.032 Uiso 0.46(2) 1 calc R U P A 1
C16B C 1.0191(8) 0.5456(8) 0.6541(12) 0.034(2) Uani 0.46(2) 1 d . . P A 1
C15B C 0.9910(8) 0.5185(8) 0.7371(10) 0.034(2) Uani 0.46(2) 1 d . . P A 1
H15B H 1.036664 0.487857 0.786838 0.041 Uiso 0.46(2) 1 calc R U P A 1
C14B C 0.8925(7) 0.5378(5) 0.7457(7) 0.0247(18) Uani 0.46(2) 1 d . . P A 1
H14B H 0.870928 0.522143 0.804272 0.030 Uiso 0.46(2) 1 calc R U P A 1
C18B C 0.8589(6) 0.6065(6) 0.5838(5) 0.0206(15) Uani 0.46(2) 1 d . . P A 1
H18B H 0.814128 0.636390 0.531993 0.025 Uiso 0.46(2) 1 calc R U P A 1
Cl1 Cl 1.1500(2) 0.5029(3) 0.6794(4) 0.0459(8) Uani 0.54(2) 1 d . . P A 2
C18 C 0.8658(5) 0.5945(4) 0.5846(4) 0.0237(18) Uani 0.54(2) 1 d G . P A 2
H18 H 0.825200 0.620375 0.524934 0.028 Uiso 0.54(2) 1 calc R U P A 2
C13B C 0.82463(12) 0.58056(8) 0.66778(12) 0.0204(3) Uani 1 1 d G . . . .
C14 C 0.8841(4) 0.5427(4) 0.7551(4) 0.0215(17) Uani 0.54(2) 1 d G . P A 2
H14 H 0.855941 0.533159 0.811946 0.026 Uiso 0.54(2) 1 calc R U P A 2
C15 C 0.9848(5) 0.5187(6) 0.7593(7) 0.0257(16) Uani 0.54(2) 1 d G . P A 2
H15 H 1.025446 0.492797 0.818938 0.031 Uiso 0.54(2) 1 calc R U P A 2
C16 C 1.0260(4) 0.5326(6) 0.6761(9) 0.0290(18) Uani 0.54(2) 1 d G . P A 2
C17 C 0.9665(6) 0.5705(6) 0.5888(7) 0.0263(19) Uani 0.54(2) 1 d G . P A 2
H17 H 0.994708 0.580012 0.531926 0.032 Uiso 0.54(2) 1 calc R U P A 2
O1 O 1.0885(9) 0.4574(6) 0.9916(10) 0.048(2) Uani 0.53(3) 1 d G . P B 2
H1A H 1.088944 0.418644 1.023518 0.072 Uiso 0.53(3) 1 d G U P B 2
H1B H 1.153406 0.469668 1.008364 0.072 Uiso 0.53(3) 1 d G U P B 2
O2 O 1.0509(12) 0.4367(6) 0.9528(11) 0.052(2) Uani 0.47(3) 1 d G . P B 1
H2A H 1.067158 0.402972 0.996816 0.078 Uiso 0.47(3) 1 d G U P B 1
H2B H 1.005458 0.460462 0.972395 0.078 Uiso 0.47(3) 1 d G U P B 1
C23A C 0.6318(14) 0.5078(5) 1.0164(7) 0.035(2) Uani 0.38(3) 1 d . . P C 1
H23D H 0.584407 0.480654 0.958426 0.052 Uiso 0.38(3) 1 calc R U P C 1
H23E H 0.595214 0.518501 1.069141 0.052 Uiso 0.38(3) 1 calc R U P C 1
H23F H 0.695762 0.480195 1.049601 0.052 Uiso 0.38(3) 1 calc R U P C 1
C23 C 0.6792(13) 0.5040(3) 1.0182(4) 0.046(2) Uani 0.62(3) 1 d . . P C 2
H23G H 0.635203 0.470919 0.966874 0.070 Uiso 0.62(3) 1 calc R U P C 2
H23H H 0.658323 0.502979 1.083342 0.070 Uiso 0.62(3) 1 calc R U P C 2
H23I H 0.754019 0.490629 1.034130 0.070 Uiso 0.62(3) 1 calc R U P C 2

loop_
_atom_site_aniso_label
_atom_site_aniso_U_11
_atom_site_aniso_U_22
_atom_site_aniso_U_33
_atom_site_aniso_U_23
_atom_site_aniso_U_13
_atom_site_aniso_U_12
Co01 0.01885(13) 0.02230(14) 0.02201(14) -0.00409(9) 0.00772(10) -0.00030(9)
Cl1A 0.0269(2) 0.0399(2) 0.0345(2) -0.00852(16) 0.01242(17) 0.00847(16)
O2A 0.0370(7) 0.0243(6) 0.0304(6) -0.0023(5) 0.0055(5) -0.0029(5)
O2B 0.0203(5) 0.0253(5) 0.0263(6) -0.0028(4) 0.0078(4) -0.0020(4)
O1A 0.0239(5) 0.0268(6) 0.0261(6) -0.0060(4) 0.0116(5) -0.0034(4)
O1B 0.0203(5) 0.0306(6) 0.0252(6) -0.0017(4) 0.0064(5) 0.0014(4)
N1 0.0182(6) 0.0213(6) 0.0269(7) -0.0034(5) 0.0072(5) 0.0001(5)
N2 0.0200(6) 0.0203(6) 0.0222(6) -0.0025(5) 0.0078(5) 0.0008(5)
C19B 0.0211(8) 0.0577(12) 0.0349(10) 0.0040(9) 0.0070(7) 0.0039(8)
C23B 0.0303(9) 0.0366(9) 0.0304(9) 0.0010(7) 0.0102(7) -0.0047(7)
C5 0.0329(8) 0.0271(8) 0.0249(8) -0.0038(6) 0.0147(7) -0.0067(7)
C21B 0.0207(7) 0.0357(9) 0.0282(8) -0.0046(7) 0.0103(6) -0.0027(6)
C6 0.0341(9) 0.0269(8) 0.0208(7) -0.0008(6) 0.0073(7) -0.0097(7)
C15A 0.0278(8) 0.0320(8) 0.0269(8) -0.0036(7) 0.0134(7) 0.0009(7)
C18A 0.0399(10) 0.0281(9) 0.0541(12) 0.0064(8) 0.0306(9) 0.0063(8)
C22A 0.0621(13) 0.0310(9) 0.0204(8) 0.0005(7) 0.0001(8) -0.0131(9)
C2 0.0203(7) 0.0176(7) 0.0224(7) -0.0014(5) 0.0073(6) 0.0000(5)
C22B 0.0251(8) 0.0255(8) 0.0239(7) -0.0055(6) 0.0099(6) -0.0021(6)
C12 0.0226(7) 0.0179(7) 0.0228(7) 0.0026(6) 0.0055(6) -0.0023(6)
C14A 0.0281(8) 0.0248(8) 0.0253(8) -0.0012(6) 0.0101(7) 0.0026(6)
C1 0.0196(7) 0.0189(7) 0.0258(8) -0.0009(6) 0.0070(6) 0.0000(6)
C20A 0.0237(8) 0.0368(9) 0.0210(7) -0.0081(6) 0.0071(6) -0.0079(7)
C7 0.0274(8) 0.0213(7) 0.0218(7) 0.0036(6) 0.0049(6) -0.0043(6)
C16A 0.0224(8) 0.0316(8) 0.0260(8) -0.0060(6) 0.0079(6) 0.0051(6)
C3 0.0216(7) 0.0188(7) 0.0212(7) 0.0019(6) 0.0081(6) -0.0026(6)
C20B 0.0199(7) 0.0333(9) 0.0277(8) -0.0072(7) 0.0087(6) 0.0020(6)
C11 0.0213(7) 0.0190(7) 0.0259(8) 0.0004(6) 0.0054(6) -0.0007(6)
C17A 0.0409(10) 0.0271(9) 0.0515(12) 0.0060(8) 0.0255(9) 0.0114(8)
C8 0.0268(8) 0.0259(8) 0.0271(8) 0.0061(6) -0.0011(7) -0.0049(6)
C19A 0.0349(10) 0.0521(11) 0.0322(9) -0.0136(8) 0.0176(8) -0.0056(8)
C13A 0.0191(7) 0.0255(8) 0.0247(7) -0.0042(6) 0.0070(6) 0.0016(6)
C21A 0.0653(13) 0.0410(10) 0.0228(8) -0.0049(7) 0.0170(9) -0.0186(10)
C4 0.0244(7) 0.0231(7) 0.0229(7) -0.0008(6) 0.0106(6) -0.0027(6)
C10 0.0234(8) 0.0217(7) 0.0341(9) 0.0025(6) 0.0054(7) 0.0026(6)
C9 0.0213(8) 0.0265(8) 0.0354(9) 0.0078(7) 0.0013(7) 0.0009(6)
Cl1B 0.0266(7) 0.100(4) 0.062(2) -0.027(3) 0.0190(9) 0.0115(12)
C17B 0.025(3) 0.033(6) 0.024(3) -0.004(3) 0.011(2) -0.004(2)
C16B 0.024(3) 0.051(5) 0.027(5) -0.007(4) 0.007(3) 0.013(2)
C15B 0.031(3) 0.047(4) 0.021(4) -0.010(3) 0.003(2) 0.020(3)
C14B 0.032(4) 0.020(3) 0.025(3) -0.002(2) 0.012(3) 0.005(2)
C18B 0.021(3) 0.020(3) 0.024(3) -0.0055(17) 0.012(2) -0.0029(18)
Cl1 0.0262(6) 0.0682(16) 0.0454(10) -0.0047(10) 0.0141(5) 0.0179(7)
C18 0.026(3) 0.020(3) 0.024(3) -0.0032(17) 0.0066(19) 0.0029(17)
C13B 0.0186(7) 0.0205(7) 0.0225(7) -0.0040(6) 0.0070(6) 0.0011(6)
C14 0.016(3) 0.026(3) 0.023(3) -0.0071(19) 0.0047(18) 0.0072(19)
C15 0.027(3) 0.031(2) 0.019(3) -0.010(2) 0.0084(19) 0.0115(17)
C16 0.021(2) 0.042(4) 0.020(4) -0.006(2) 0.000(2) 0.0132(18)
C17 0.028(3) 0.027(4) 0.029(3) -0.004(2) 0.016(2) 0.0018(19)
O1 0.050(3) 0.057(3) 0.043(4) 0.023(3) 0.021(3) 0.019(3)
O2 0.057(4) 0.057(3) 0.046(4) 0.018(3) 0.019(4) 0.021(3)
C23A 0.038(6) 0.036(3) 0.032(3) 0.006(2) 0.012(3) -0.003(3)
C23 0.070(5) 0.0340(19) 0.0333(19) 0.0049(14) 0.012(3) -0.008(3)

loop_
_atom_type_symbol
_atom_type_description
_atom_type_scat_dispersion_real
_atom_type_scat_dispersion_imag
_atom_type_scat_source
C C 0.0181 0.0091 'International Tables Vol C Tables 4.2.6.8 and 6.1.1.4'
H H 0.0000 0.0000 'International Tables Vol C Tables 4.2.6.8 and 6.1.1.4'
Cl Cl 0.3639 0.7018 'International Tables Vol C Tables 4.2.6.8 and 6.1.1.4'
Co Co -2.3653 3.6143 'International Tables Vol C Tables 4.2.6.8 and 6.1.1.4'
N N 0.0311 0.0180 'International Tables Vol C Tables 4.2.6.8 and 6.1.1.4'
O O 0.0492 0.0322 'International Tables Vol C Tables 4.2.6.8 and 6.1.1.4'

loop_
_exptl_crystal_face_index_h
_exptl_crystal_face_index_k
_exptl_crystal_face_index_l
_exptl_crystal_face_perp_dist
-1 6 -7 0.0374
1 -3 8 0.0456
-9 -1 3 0.0301
-1 -6 7 0.0433
5 -9 -4 0.0530
0 7 -7 0.0387
6 7 1 0.0814
-1 12 3 0.0538
-6 -6 6 0.0456
-5 7 6 0.0567
0 -10 5 0.0546
5 -3 5 0.0492
0 -11 -4 0.0568
4 8 4 0.0666
5 -10 -1 0.0543
4 -9 -5 0.0493
2 -11 -4 0.0526
5 10 -1 0.0741
3 11 -4 0.0582
1 4 -8 0.0437
1 8 -7 0.0395
-3 3 -6 0.0474
-6 3 -3 0.0414
3 0 7 0.0456

loop_
_geom_angle_atom_site_label_1
_geom_angle_atom_site_label_2
_geom_angle_atom_site_label_3
_geom_angle
_geom_angle_site_symmetry_1
_geom_angle_site_symmetry_3
_geom_angle_publ_flag
O2A Co01 N1 95.53(5) . . ?
O2A Co01 N2 89.96(5) . . ?
O2B Co01 O2A 172.26(5) . . ?
O2B Co01 O1B 88.84(5) . . ?
O2B Co01 N1 85.21(5) . . ?
O2B Co01 N2 82.69(5) . . ?
O1A Co01 O2A 88.44(5) . . ?
O1A Co01 O2B 99.28(4) . . ?
O1A Co01 O1B 95.80(5) . . ?
O1A Co01 N1 89.67(5) . . ?
O1A Co01 N2 166.22(5) . . ?
O1B Co01 O2A 89.77(5) . . ?
O1B Co01 N1 172.50(5) . . ?
O1B Co01 N2 97.88(5) . . ?
N1 Co01 N2 76.86(5) . . ?
C22A O2A Co01 126.21(12) . . ?
C22B O2B Co01 125.60(10) . . ?
C20A O1A Co01 127.84(11) . . ?
C20B O1B Co01 126.09(11) . . ?
C1 N1 Co01 114.10(10) . . ?
C1 N1 C13A 120.88(14) . . ?
C13A N1 Co01 124.79(10) . . ?
C2 N2 Co01 113.29(10) . . ?
C2 N2 C13B 123.34(13) . . ?
C13B N2 Co01 122.30(10) . . ?
H19A C19B H19B 109.5 . . ?
H19A C19B H19C 109.5 . . ?
H19B C19B H19C 109.5 . . ?
C20B C19B H19A 109.5 . . ?
C20B C19B H19B 109.5 . . ?
C20B C19B H19C 109.5 . . ?
H23A C23B H23B 109.5 . . ?
H23A C23B H23C 109.5 . . ?
H23B C23B H23C 109.5 . . ?
C22B C23B H23A 109.5 . . ?
C22B C23B H23B 109.5 . . ?
C22B C23B H23C 109.5 . . ?
C6 C5 H5 118.8 . . ?
C6 C5 C4 122.45(15) . . ?
C4 C5 H5 118.8 . . ?
C22B C21B H21B 117.0 . . ?
C20B C21B H21B 117.0 . . ?
C20B C21B C22B 125.90(15) . . ?
C5 C6 H6 119.9 . . ?
C5 C6 C7 120.18(15) . . ?
C7 C6 H6 119.9 . . ?
C14A C15A H15A 120.4 . . ?
C16A C15A H15A 120.4 . . ?
C16A C15A C14A 119.15(16) . . ?
C17A C18A H18A 120.0 . . ?
C13A C18A H18A 120.0 . . ?
C13A C18A C17A 120.09(17) . . ?
O2A C22A C21A 125.86(17) . . ?
O2A C22A C23A 123.3(5) . . ?
O2A C22A C23 109.6(5) . . ?
C21A C22A C23A 109.7(5) . . ?
C21A C22A C23 124.1(4) . . ?
N2 C2 C1 117.36(13) . . ?
N2 C2 C3 135.91(14) . . ?
C3 C2 C1 106.64(13) . . ?
O2B C22B C23B 115.86(15) . . ?
O2B C22B C21B 126.02(15) . . ?
C21B C22B C23B 118.11(15) . . ?
C7 C12 C3 123.04(15) . . ?
C7 C12 C11 122.83(15) . . ?
C11 C12 C3 114.05(14) . . ?
C15A C14A H14A 120.0 . . ?
C13A C14A C15A 119.93(15) . . ?
C13A C14A H14A 120.0 . . ?
N1 C1 C2 118.08(14) . . ?
N1 C1 C11 134.50(14) . . ?
C11 C1 C2 107.39(13) . . ?
O1A C20A C19A 115.57(16) . . ?
O1A C20A C21A 125.33(16) . . ?
C21A C20A C19A 119.09(16) . . ?
C6 C7 C8 126.94(15) . . ?
C12 C7 C6 116.77(15) . . ?
C12 C7 C8 116.29(15) . . ?
C15A C16A Cl1A 119.11(13) . . ?
C15A C16A C17A 121.73(15) . . ?
C17A C16A Cl1A 119.16(13) . . ?
C12 C3 C2 106.03(13) . . ?
C4 C3 C2 134.90(14) . . ?
C4 C3 C12 118.93(14) . . ?
O1B C20B C19B 116.05(16) . . ?
O1B C20B C21B 125.60(15) . . ?
C21B C20B C19B 118.34(15) . . ?
C12 C11 C1 105.85(13) . . ?
C10 C11 C12 119.58(15) . . ?
C10 C11 C1 134.49(15) . . ?
C18A C17A H17A 120.5 . . ?
C16A C17A C18A 118.92(17) . . ?
C16A C17A H17A 120.5 . . ?
C7 C8 H8 119.6 . . ?
C9 C8 C7 120.78(15) . . ?
C9 C8 H8 119.6 . . ?
C20A C19A H19D 109.5 . . ?
C20A C19A H19E 109.5 . . ?
C20A C19A H19F 109.5 . . ?
H19D C19A H19E 109.5 . . ?
H19D C19A H19F 109.5 . . ?
H19E C19A H19F 109.5 . . ?
C18A C13A N1 120.30(15) . . ?
C18A C13A C14A 120.16(15) . . ?
C14A C13A N1 119.38(14) . . ?
C22A C21A C20A 125.77(17) . . ?
C22A C21A H21A 117.1 . . ?
C20A C21A H21A 117.1 . . ?
C5 C4 H4 120.7 . . ?
C3 C4 C5 118.63(15) . . ?
C3 C4 H4 120.7 . . ?
C11 C10 H10 120.9 . . ?
C11 C10 C9 118.22(16) . . ?
C9 C10 H10 120.9 . . ?
C8 C9 C10 122.26(15) . . ?
C8 C9 H9 118.9 . . ?
C10 C9 H9 118.9 . . ?
C16B C17B H17B 121.2 . . ?
C16B C17B C18B 117.5(5) . . ?
C18B C17B H17B 121.2 . . ?
C17B C16B Cl1B 118.3(7) . . ?
C15B C16B Cl1B 115.6(7) . . ?
C15B C16B C17B 125.9(6) . . ?
C16B C15B H15B 121.5 . . ?
C16B C15B C14B 117.0(6) . . ?
C14B C15B H15B 121.5 . . ?
C15B C14B H14B 120.0 . . ?
C15B C14B C13B 120.1(6) . . ?
C13B C14B H14B 120.0 . . ?
C17B C18B H18B 120.2 . . ?
C17B C18B C13B 119.6(6) . . ?
C13B C18B H18B 120.2 . . ?
C13B C18 H18 120.0 . . ?
C13B C18 C17 120.0 . . ?
C17 C18 H18 120.0 . . ?
C14B C13B N2 122.4(4) . . ?
C14B C13B C18B 119.8(5) . . ?
C18B C13B N2 117.3(4) . . ?
C18 C13B N2 125.4(3) . . ?
C18 C13B C14 120.0 . . ?
C14 C13B N2 114.4(3) . . ?
C13B C14 H14 120.0 . . ?
C15 C14 C13B 120.0 . . ?
C15 C14 H14 120.0 . . ?
C14 C15 H15 120.0 . . ?
C16 C15 C14 120.0 . . ?
C16 C15 H15 120.0 . . ?
C15 C16 Cl1 120.7(5) . . ?
C17 C16 Cl1 119.3(5) . . ?
C17 C16 C15 120.0 . . ?
C18 C17 H17 120.0 . . ?
C16 C17 C18 120.0 . . ?
C16 C17 H17 120.0 . . ?
H1A O1 H1B 104.5 . . ?
H2A O2 H2B 104.5 . . ?
C22A C23A H23D 109.5 . . ?
C22A C23A H23E 109.5 . . ?
C22A C23A H23F 109.5 . . ?
H23D C23A H23E 109.5 . . ?
H23D C23A H23F 109.5 . . ?
H23E C23A H23F 109.5 . . ?
C22A C23 H23G 109.5 . . ?
C22A C23 H23H 109.5 . . ?
C22A C23 H23I 109.5 . . ?
H23G C23 H23H 109.5 . . ?
H23G C23 H23I 109.5 . . ?
H23H C23 H23I 109.5 . . ?

loop_
_geom_bond_atom_site_label_1
_geom_bond_atom_site_label_2
_geom_bond_distance
_geom_bond_site_symmetry_2
_geom_bond_publ_flag
Co01 O2A 2.0740(12) . ?
Co01 O2B 2.0523(11) . ?
Co01 O1A 2.0273(11) . ?
Co01 O1B 2.0630(12) . ?
Co01 N1 2.1622(14) . ?
Co01 N2 2.1948(13) . ?
Cl1A C16A 1.7491(16) . ?
O2A C22A 1.268(2) . ?
O2B C22B 1.2688(19) . ?
O1A C20A 1.261(2) . ?
O1B C20B 1.275(2) . ?
N1 C1 1.281(2) . ?
N1 C13A 1.424(2) . ?
N2 C2 1.284(2) . ?
N2 C13B 1.4195(19) . ?
C19B H19A 0.9800 . ?
C19B H19B 0.9800 . ?
C19B H19C 0.9800 . ?
C19B C20B 1.510(2) . ?
C23B H23A 0.9800 . ?
C23B H23B 0.9800 . ?
C23B H23C 0.9800 . ?
C23B C22B 1.513(2) . ?
C5 H5 0.9500 . ?
C5 C6 1.376(2) . ?
C5 C4 1.415(2) . ?
C21B H21B 0.9500 . ?
C21B C22B 1.402(2) . ?
C21B C20B 1.395(2) . ?
C6 H6 0.9500 . ?
C6 C7 1.418(2) . ?
C15A H15A 0.9500 . ?
C15A C14A 1.389(2) . ?
C15A C16A 1.378(2) . ?
C18A H18A 0.9500 . ?
C18A C17A 1.390(2) . ?
C18A C13A 1.386(2) . ?
C22A C21A 1.388(3) . ?
C22A C23A 1.569(9) . ?
C22A C23 1.526(6) . ?
C2 C1 1.515(2) . ?
C2 C3 1.472(2) . ?
C12 C7 1.401(2) . ?
C12 C3 1.418(2) . ?
C12 C11 1.414(2) . ?
C14A H14A 0.9500 . ?
C14A C13A 1.386(2) . ?
C1 C11 1.468(2) . ?
C20A C19A 1.508(2) . ?
C20A C21A 1.402(3) . ?
C7 C8 1.422(2) . ?
C16A C17A 1.378(3) . ?
C3 C4 1.377(2) . ?
C11 C10 1.380(2) . ?
C17A H17A 0.9500 . ?
C8 H8 0.9500 . ?
C8 C9 1.373(3) . ?
C19A H19D 0.9800 . ?
C19A H19E 0.9800 . ?
C19A H19F 0.9800 . ?
C21A H21A 0.9500 . ?
C4 H4 0.9500 . ?
C10 H10 0.9500 . ?
C10 C9 1.413(2) . ?
C9 H9 0.9500 . ?
Cl1B C16B 1.790(7) . ?
C17B H17B 0.9500 . ?
C17B C16B 1.361(10) . ?
C17B C18B 1.384(7) . ?
C16B C15B 1.360(11) . ?
C15B H15B 0.9500 . ?
C15B C14B 1.386(9) . ?
C14B H14B 0.9500 . ?
C14B C13B 1.406(6) . ?
C18B H18B 0.9500 . ?
C18B C13B 1.407(5) . ?
Cl1 C16 1.719(3) . ?
C18 H18 0.9500 . ?
C18 C13B 1.3900 . ?
C18 C17 1.3900 . ?
C13B C14 1.3900 . ?
C14 H14 0.9500 . ?
C14 C15 1.3900 . ?
C15 H15 0.9500 . ?
C15 C16 1.3900 . ?
C16 C17 1.3900 . ?
C17 H17 0.9500 . ?
O1 H1A 0.8491 . ?
O1 H1B 0.8508 . ?
O2 H2A 0.8503 . ?
O2 H2B 0.8504 . ?
C23A H23D 0.9800 . ?
C23A H23E 0.9800 . ?
C23A H23F 0.9800 . ?
C23 H23G 0.9800 . ?
C23 H23H 0.9800 . ?
C23 H23I 0.9800 . ?

loop_
_geom_torsion_atom_site_label_1
_geom_torsion_atom_site_label_2
_geom_torsion_atom_site_label_3
_geom_torsion_atom_site_label_4
_geom_torsion
_geom_torsion_site_symmetry_1
_geom_torsion_site_symmetry_2
_geom_torsion_site_symmetry_3
_geom_torsion_site_symmetry_4
_geom_torsion_publ_flag
Co01 O2A C22A C21A 2.9(3) . . . . ?
Co01 O2A C22A C23A 169.4(7) . . . . ?
Co01 O2A C22A C23 -169.5(5) . . . . ?
Co01 O2B C22B C23B 164.77(11) . . . . ?
Co01 O2B C22B C21B -14.0(2) . . . . ?
Co01 O1A C20A C19A -170.57(11) . . . . ?
Co01 O1A C20A C21A 8.3(2) . . . . ?
Co01 O1B C20B C19B -173.74(12) . . . . ?
Co01 O1B C20B C21B 5.4(2) . . . . ?
Co01 N1 C1 C2 3.85(17) . . . . ?
Co01 N1 C1 C11 -178.40(15) . . . . ?
Co01 N1 C13A C18A 91.13(19) . . . . ?
Co01 N1 C13A C14A -84.28(17) . . . . ?
Co01 N2 C2 C1 -4.33(17) . . . . ?
Co01 N2 C2 C3 179.43(15) . . . . ?
Co01 N2 C13B C14B 57.5(6) . . . . ?
Co01 N2 C13B C18B -114.4(5) . . . . ?
Co01 N2 C13B C18 -121.1(4) . . . . ?
Co01 N2 C13B C14 53.9(4) . . . . ?
Cl1A C16A C17A C18A 178.79(16) . . . . ?
O2A C22A C21A C20A -4.7(4) . . . . ?
O1A C20A C21A C22A -1.4(3) . . . . ?
N1 C1 C11 C12 -176.39(17) . . . . ?
N1 C1 C11 C10 0.2(3) . . . . ?
N2 C2 C1 N1 0.4(2) . . . . ?
N2 C2 C1 C11 -177.92(13) . . . . ?
N2 C2 C3 C12 176.03(17) . . . . ?
N2 C2 C3 C4 0.5(3) . . . . ?
N2 C13B C14 C15 -175.3(3) . . . . ?
C5 C6 C7 C12 1.0(2) . . . . ?
C5 C6 C7 C8 -177.97(15) . . . . ?
C6 C5 C4 C3 -0.5(2) . . . . ?
C6 C7 C8 C9 179.55(16) . . . . ?
C15A C14A C13A N1 177.12(15) . . . . ?
C15A C14A C13A C18A 1.7(3) . . . . ?
C15A C16A C17A C18A -0.4(3) . . . . ?
C2 N2 C13B C14B -135.2(6) . . . . ?
C2 N2 C13B C18B 53.0(6) . . . . ?
C2 N2 C13B C18 46.3(5) . . . . ?
C2 N2 C13B C14 -138.7(4) . . . . ?
C2 C1 C11 C12 1.53(16) . . . . ?
C2 C1 C11 C10 178.10(17) . . . . ?
C2 C3 C4 C5 175.05(16) . . . . ?
C22B C21B C20B O1B 1.9(3) . . . . ?
C22B C21B C20B C19B -178.99(17) . . . . ?
C12 C7 C8 C9 0.5(2) . . . . ?
C12 C3 C4 C5 0.0(2) . . . . ?
C12 C11 C10 C9 2.0(2) . . . . ?
C14A C15A C16A Cl1A -178.39(13) . . . . ?
C14A C15A C16A C17A 0.8(3) . . . . ?
C1 N1 C13A C18A -83.1(2) . . . . ?
C1 N1 C13A C14A 101.50(19) . . . . ?
C1 C2 C3 C12 -0.48(16) . . . . ?
C1 C2 C3 C4 -175.98(16) . . . . ?
C1 C11 C10 C9 -174.20(17) . . . . ?
C7 C12 C3 C2 -175.30(14) . . . . ?
C7 C12 C3 C4 1.1(2) . . . . ?
C7 C12 C11 C1 174.90(14) . . . . ?
C7 C12 C11 C10 -2.3(2) . . . . ?
C7 C8 C9 C10 -0.8(3) . . . . ?
C16A C15A C14A C13A -1.4(3) . . . . ?
C3 C2 C1 N1 177.67(13) . . . . ?
C3 C2 C1 C11 -0.65(16) . . . . ?
C3 C12 C7 C6 -1.6(2) . . . . ?
C3 C12 C7 C8 177.56(14) . . . . ?
C3 C12 C11 C1 -1.97(18) . . . . ?
C3 C12 C11 C10 -179.16(14) . . . . ?
C20B C21B C22B O2B 2.8(3) . . . . ?
C20B C21B C22B C23B -175.86(16) . . . . ?
C11 C12 C7 C6 -178.15(14) . . . . ?
C11 C12 C7 C8 1.0(2) . . . . ?
C11 C12 C3 C2 1.56(17) . . . . ?
C11 C12 C3 C4 177.92(14) . . . . ?
C11 C10 C9 C8 -0.6(3) . . . . ?
C17A C18A C13A N1 -176.67(18) . . . . ?
C17A C18A C13A C14A -1.3(3) . . . . ?
C19A C20A C21A C22A 177.5(2) . . . . ?
C13A N1 C1 C2 178.65(13) . . . . ?
C13A N1 C1 C11 -3.6(3) . . . . ?
C13A C18A C17A C16A 0.6(3) . . . . ?
C4 C5 C6 C7 -0.1(2) . . . . ?
Cl1B C16B C15B C14B 173.0(10) . . . . ?
C17B C16B C15B C14B -2.1(10) . . . . ?
C17B C18B C13B N2 173.7(5) . . . . ?
C17B C18B C13B C14B 1.7(7) . . . . ?
C16B C17B C18B C13B -0.6(8) . . . . ?
C16B C15B C14B C13B 3.1(8) . . . . ?
C15B C14B C13B N2 -174.6(5) . . . . ?
C15B C14B C13B C18B -3.0(7) . . . . ?
C18B C17B C16B Cl1B -174.2(9) . . . . ?
C18B C17B C16B C15B 0.8(9) . . . . ?
Cl1 C16 C17 C18 179.6(7) . . . . ?
C18 C13B C14 C15 0.0 . . . . ?
C13B N2 C2 C1 -172.74(13) . . . . ?
C13B N2 C2 C3 11.0(3) . . . . ?
C13B C18 C17 C16 0.0 . . . . ?
C13B C14 C15 C16 0.0 . . . . ?
C14 C15 C16 Cl1 -179.6(7) . . . . ?
C14 C15 C16 C17 0.0 . . . . ?
C15 C16 C17 C18 0.0 . . . . ?
C17 C18 C13B N2 174.7(3) . . . . ?
C17 C18 C13B C14 0.0 . . . . ?
C23A C22A C21A C20A -172.8(6) . . . . ?
C23 C22A C21A C20A 166.7(7) . . . . ?
